data_1577457
loop_
_publ_author_name
'van Halteren, Charlotte E. R.'
'W\"olper, Christoph'
'Kapp, Leon'
'Schulz, Stephan'

_publ_section_title
;
 Bistelluridopnictanes as Gateways to Telluradipnictiranes and a cyclic
 [Bi2Te2]2+ Dication
;
_journal_name_full 'Chemical Science'
_journal_paper_doi 10.1039/D6SC02907H
_journal_year 2026
_chemical_formula_sum 'C36 H35 Bi Te2'
_chemical_formula_weight 931.82
_space_group_crystal_system monoclinic
_space_group_IT_number 15
_space_group_name_Hall '-C 2yc'
_space_group_name_H-M_alt 'C 1 2/c 1'
_atom_sites_solution_hydrogens geom
_atom_sites_solution_primary direct
_atom_sites_solution_secondary difmap
_audit_creation_method SHELXL-2017/1
_audit_update_record
;
2026-03-24 deposited with the CCDC.	2026-06-24 downloaded from the CCDC.
;
_cell_angle_alpha 90
_cell_angle_beta 105.548(4)
_cell_angle_gamma 90
_cell_formula_units_Z 8
_cell_length_a 20.964(4)
_cell_length_b 11.074(2)
_cell_length_c 28.781(6)
_cell_measurement_reflns_used 9993
_cell_measurement_temperature 100(2)
_cell_measurement_theta_max 26.03
_cell_measurement_theta_min 2.40
_cell_volume 6437(2)
_computing_cell_refinement 'BRUKER APEX3(v2019.1-0)'
_computing_data_collection 'BRUKER APEX3(v2019.1-0)'
_computing_data_reduction 'BRUKER APEX3(v2019.1-0)'
_computing_molecular_graphics 'ORTEP/PLATON (Spek)'
_computing_publication_material 'BRUKER AXS SHELXTL (c) 2008 / Vers. 2008/4'
_computing_structure_refinement 'SHELXL-2017/1 (Sheldrick, 2017)'
_computing_structure_solution 'BRUKER APEX3(v2019.1-0)'
_diffrn_ambient_temperature 100(2)
_diffrn_detector_area_resol_mean 512
_diffrn_measured_fraction_theta_full 0.999
_diffrn_measured_fraction_theta_max 0.997
_diffrn_measurement_device_type 'Bruker D8 KAPPA II (APEX II detector)'
_diffrn_measurement_method 'Data collection strategy APEX 3/Queen'
_diffrn_radiation_monochromator 'Triumph Goebel mirror'
_diffrn_radiation_type MoK\a
_diffrn_radiation_wavelength 0.71073
_diffrn_reflns_av_R_equivalents 0.0930
_diffrn_reflns_av_unetI/netI 0.0453
_diffrn_reflns_Laue_measured_fraction_full 0.999
_diffrn_reflns_Laue_measured_fraction_max 0.997
_diffrn_reflns_limit_h_max 27
_diffrn_reflns_limit_h_min -28
_diffrn_reflns_limit_k_max 14
_diffrn_reflns_limit_k_min 0
_diffrn_reflns_limit_l_max 38
_diffrn_reflns_limit_l_min 0
_diffrn_reflns_number 8080
_diffrn_reflns_point_group_measured_fraction_full 0.999
_diffrn_reflns_point_group_measured_fraction_max 0.997
_diffrn_reflns_theta_full 25.242
_diffrn_reflns_theta_max 28.434
_diffrn_reflns_theta_min 2.712
_diffrn_source 'fine-focus sealed tube'
_exptl_absorpt_coefficient_mu 7.277
_exptl_absorpt_correction_T_max 0.75
_exptl_absorpt_correction_T_min 0.45
_exptl_absorpt_correction_type multi-scan
_exptl_absorpt_process_details 'TWINABS, Blessing, Acta Cryst 1995 A51 33-38'
_exptl_crystal_colour red
_exptl_crystal_density_diffrn 1.923
_exptl_crystal_description needle
_exptl_crystal_F_000 3504
_exptl_crystal_size_max 0.149
_exptl_crystal_size_mid 0.047
_exptl_crystal_size_min 0.034
_refine_diff_density_max 1.645
_refine_diff_density_min -2.136
_refine_diff_density_rms 0.185
_refine_ls_extinction_method none
_refine_ls_goodness_of_fit_ref 1.476
_refine_ls_hydrogen_treatment constr
_refine_ls_matrix_type full
_refine_ls_number_parameters 413
_refine_ls_number_reflns 8080
_refine_ls_number_restraints 390
_refine_ls_restrained_S_all 1.442
_refine_ls_R_factor_all 0.0871
_refine_ls_R_factor_gt 0.0673
_refine_ls_shift/su_max 0.000
_refine_ls_shift/su_mean 0.000
_refine_ls_structure_factor_coef Fsqd
_refine_ls_weighting_details 'w=1/[\s^2^(Fo^2^)+149.0844P] where P=(Fo^2^+2Fc^2^)/3'
_refine_ls_weighting_scheme calc
_refine_ls_wR_factor_gt 0.1166
_refine_ls_wR_factor_ref 0.1204
_reflns_Friedel_coverage 0.000
_reflns_number_gt 6580
_reflns_number_total 8080
_reflns_threshold_expression 'I > 2\s(I)'
_cod_data_source_file d6sc02907h2.cif
_cod_data_source_block cvh_sl12_tw4
_cod_original_sg_symbol_H-M 'C 2/c'
_cod_database_code 1577457
_shelx_shelxl_version_number 2017/1
_shelx_space_group_comment
; 
The symmetry employed for this shelxl refinement is uniquely defined 
by the following loop, which should always be used as a source of 
symmetry information in preference to the above space-group names. 
They are only intended as comments. 
;
_shelx_estimated_absorpt_t_min 0.410
_shelx_estimated_absorpt_t_max 0.790

loop_
_space_group_symop_operation_xyz
'x, y, z'
'-x, y, -z+1/2'
'x+1/2, y+1/2, z'
'-x+1/2, y+1/2, -z+1/2'
'-x, -y, -z'
'x, -y, z-1/2'
'-x+1/2, -y+1/2, -z'
'x+1/2, -y+1/2, z-1/2'

loop_
_atom_site_label
_atom_site_type_symbol
_atom_site_fract_x
_atom_site_fract_y
_atom_site_fract_z
_atom_site_U_iso_or_equiv
_atom_site_adp_type
_atom_site_occupancy
_atom_site_site_symmetry_order
_atom_site_calc_flag
_atom_site_refinement_flags_posn
_atom_site_refinement_flags_adp
_atom_site_refinement_flags_occupancy
_atom_site_disorder_assembly
_atom_site_disorder_group
Bi1 Bi 0.19646(2) 0.30785(3) 0.11253(2) 0.02894(10) Uani 1 1 d . . . . .
Te1 Te 0.22797(3) 0.19813(6) 0.20591(2) 0.03162(16) Uani 1 1 d . . . . .
Te2 Te 0.20702(3) 0.55209(6) 0.14578(3) 0.03554(18) Uani 1 1 d . . . . .
C1 C 0.0856(5) 0.2748(9) 0.0838(3) 0.031(2) Uani 1 1 d . . . . .
C2 C 0.0336(6) 0.3395(9) 0.0944(4) 0.034(3) Uani 1 1 d . . . . .
C3 C -0.0319(5) 0.3116(10) 0.0696(4) 0.039(3) Uani 1 1 d . . . . .
H3 H -0.067312 0.354440 0.076756 0.046 Uiso 1 1 calc R U . . .
C4 C -0.0453(6) 0.2223(10) 0.0348(4) 0.049(3) Uani 1 1 d . . . . .
H4 H -0.089837 0.205794 0.017524 0.058 Uiso 1 1 calc R U . . .
C5 C 0.0054(6) 0.1572(9) 0.0249(4) 0.043(3) Uani 1 1 d . . . . .
H5 H -0.004388 0.095159 0.001310 0.052 Uiso 1 1 calc R U . . .
C6 C 0.0712(5) 0.1814(9) 0.0494(4) 0.036(3) Uani 1 1 d . . . . .
C7 C 0.0436(5) 0.4413(9) 0.1293(3) 0.029(2) Uani 1 1 d . . . . .
C8 C 0.0519(5) 0.4207(9) 0.1788(4) 0.029(2) Uani 1 1 d . . . . .
C9 C 0.0605(5) 0.5191(10) 0.2101(4) 0.031(2) Uani 1 1 d . . . . .
H9 H 0.067429 0.505181 0.243669 0.037 Uiso 1 1 calc R U . . .
C10 C 0.0591(5) 0.6371(10) 0.1934(4) 0.032(2) Uani 1 1 d . . . . .
C11 C 0.0488(5) 0.6550(9) 0.1443(4) 0.030(2) Uani 1 1 d . . . . .
H11 H 0.046990 0.735151 0.132191 0.036 Uiso 1 1 calc R U . . .
C12 C 0.0412(4) 0.5593(9) 0.1124(3) 0.027(2) Uani 1 1 d . . . . .
C13 C 0.0496(5) 0.2941(10) 0.1982(4) 0.036(2) Uani 1 1 d . . . . .
H13A H 0.004249 0.263002 0.187409 0.054 Uiso 1 1 calc R U . . .
H13B H 0.063734 0.295826 0.233517 0.054 Uiso 1 1 calc R U . . .
H13C H 0.079274 0.241582 0.186180 0.054 Uiso 1 1 calc R U . . .
C14 C 0.0725(6) 0.7426(10) 0.2271(4) 0.042(3) Uani 1 1 d . . . . .
H14A H 0.117937 0.770767 0.231167 0.063 Uiso 1 1 calc R U . . .
H14B H 0.066740 0.718127 0.258465 0.063 Uiso 1 1 calc R U . . .
H14C H 0.041452 0.807964 0.213753 0.063 Uiso 1 1 calc R U . . .
C15 C 0.0330(6) 0.5837(10) 0.0589(4) 0.040(3) Uani 1 1 d . . . . .
H15A H 0.065971 0.537270 0.047903 0.060 Uiso 1 1 calc R U . . .
H15B H 0.039196 0.670039 0.054025 0.060 Uiso 1 1 calc R U . . .
H15C H -0.011564 0.559497 0.040400 0.060 Uiso 1 1 calc R U . . .
C16 C 0.1261(5) 0.1083(9) 0.0400(3) 0.033(2) Uani 1 1 d . . . . .
C17 C 0.1482(6) 0.0038(9) 0.0677(3) 0.033(2) Uani 1 1 d . . . . .
C18 C 0.2030(5) -0.0591(10) 0.0596(4) 0.039(3) Uani 1 1 d . . . . .
H18 H 0.218421 -0.129393 0.078086 0.047 Uiso 1 1 calc R U . . .
C19 C 0.2345(6) -0.0228(10) 0.0263(4) 0.042(3) Uani 1 1 d . . . . .
C20 C 0.2106(6) 0.0791(11) -0.0011(4) 0.044(3) Uani 1 1 d . . . . .
H20 H 0.232214 0.105987 -0.024311 0.053 Uiso 1 1 calc R U . . .
C21 C 0.1553(6) 0.1433(10) 0.0045(4) 0.042(3) Uani 1 1 d . . . . .
C22 C 0.1155(6) -0.0378(10) 0.1050(4) 0.038(3) Uani 1 1 d . . . . .
H22A H 0.121291 0.023438 0.130396 0.057 Uiso 1 1 calc R U . . .
H22B H 0.135573 -0.113911 0.119104 0.057 Uiso 1 1 calc R U . . .
H22C H 0.068122 -0.050246 0.090084 0.057 Uiso 1 1 calc R U . . .
C23 C 0.2936(7) -0.0913(12) 0.0195(4) 0.056(4) Uani 1 1 d . . . . .
H23A H 0.284987 -0.116519 -0.014283 0.083 Uiso 1 1 calc R U . . .
H23B H 0.301321 -0.162767 0.040324 0.083 Uiso 1 1 calc R U . . .
H23C H 0.332762 -0.039169 0.027938 0.083 Uiso 1 1 calc R U . . .
C24 C 0.1323(6) 0.2522(11) -0.0274(4) 0.049(3) Uani 1 1 d . . . . .
H24A H 0.163850 0.268700 -0.046335 0.074 Uiso 1 1 calc R U . . .
H24B H 0.129637 0.322468 -0.007327 0.074 Uiso 1 1 calc R U . . .
H24C H 0.088531 0.235886 -0.049261 0.074 Uiso 1 1 calc R U . . .
C25 C 0.2877(5) 0.0665(9) 0.1846(3) 0.026(2) Uani 1 1 d . . . . .
C26 C 0.3371(5) 0.0982(9) 0.1623(3) 0.027(2) Uani 1 1 d . . . . .
H26 H 0.344345 0.180665 0.156138 0.033 Uiso 1 1 calc R U . . .
C27 C 0.3755(6) 0.0089(10) 0.1494(4) 0.035(2) Uani 1 1 d . . . . .
H27 H 0.408753 0.029846 0.133990 0.042 Uiso 1 1 calc R U . . .
C28 C 0.3651(5) -0.1098(10) 0.1589(4) 0.036(3) Uani 1 1 d . . . . .
H28 H 0.390763 -0.170928 0.149247 0.043 Uiso 1 1 calc R U . . .
C29 C 0.3184(5) -0.1414(9) 0.1820(4) 0.034(2) Uani 1 1 d . . . . .
H29 H 0.313040 -0.223726 0.189447 0.041 Uiso 1 1 calc R U . . .
C30 C 0.2788(5) -0.0534(9) 0.1945(3) 0.028(2) Uani 1 1 d . . . . .
H30 H 0.245755 -0.075577 0.209945 0.034 Uiso 1 1 calc R U . . .
C31 C 0.3149(10) 0.535(3) 0.1552(8) 0.024(5) Uani 0.51(4) 1 d D U P A 1
C32 C 0.3426(12) 0.534(3) 0.1167(8) 0.031(5) Uani 0.51(4) 1 d D U P A 1
H32 H 0.314875 0.537854 0.084628 0.038 Uiso 0.51(4) 1 calc R U P A 1
C33 C 0.4111(12) 0.529(3) 0.1249(8) 0.032(5) Uani 0.51(4) 1 d D U P A 1
H33 H 0.430316 0.530752 0.098550 0.039 Uiso 0.51(4) 1 calc R U P A 1
C34 C 0.4511(10) 0.521(2) 0.1717(9) 0.033(5) Uani 0.51(4) 1 d D U P A 1
H34 H 0.497546 0.511552 0.177386 0.040 Uiso 0.51(4) 1 calc R U P A 1
C35 C 0.4234(9) 0.528(3) 0.2102(8) 0.032(5) Uani 0.51(4) 1 d D U P A 1
H35 H 0.451212 0.529086 0.242267 0.039 Uiso 0.51(4) 1 calc R U P A 1
C36 C 0.3552(10) 0.532(2) 0.2021(8) 0.029(5) Uani 0.51(4) 1 d D U P A 1
H36 H 0.336075 0.532246 0.228517 0.035 Uiso 0.51(4) 1 calc R U P A 1
C31' C 0.3059(10) 0.533(3) 0.1515(9) 0.024(5) Uani 0.49(4) 1 d D U P A 2
C32' C 0.3279(12) 0.564(3) 0.1119(7) 0.026(5) Uani 0.49(4) 1 d D U P A 2
H32' H 0.297685 0.596085 0.083825 0.031 Uiso 0.49(4) 1 calc R U P A 2
C35' C 0.4163(9) 0.473(3) 0.1940(10) 0.038(5) Uani 0.49(4) 1 d D U P A 2
H35' H 0.446536 0.442171 0.222244 0.046 Uiso 0.49(4) 1 calc R U P A 2
C34' C 0.4383(10) 0.505(3) 0.1544(10) 0.034(5) Uani 0.49(4) 1 d D U P A 2
H34' H 0.483717 0.495600 0.155334 0.041 Uiso 0.49(4) 1 calc R U P A 2
C33' C 0.3940(13) 0.550(3) 0.1134(8) 0.036(5) Uani 0.49(4) 1 d D U P A 2
H33' H 0.409103 0.571488 0.086134 0.043 Uiso 0.49(4) 1 calc R U P A 2
C36' C 0.3498(10) 0.487(3) 0.1924(8) 0.030(5) Uani 0.49(4) 1 d D U P A 2
H36' H 0.334478 0.464322 0.219432 0.036 Uiso 0.49(4) 1 calc R U P A 2

loop_
_atom_site_aniso_label
_atom_site_aniso_U_11
_atom_site_aniso_U_22
_atom_site_aniso_U_33
_atom_site_aniso_U_23
_atom_site_aniso_U_13
_atom_site_aniso_U_12
Bi1 0.0323(2) 0.01894(17) 0.02838(18) 0.00032(16) -0.00437(13) -0.00092(17)
Te1 0.0360(4) 0.0281(3) 0.0260(3) -0.0022(3) 0.0001(3) 0.0077(3)
Te2 0.0238(3) 0.0185(3) 0.0594(4) -0.0030(3) 0.0028(3) -0.0014(3)
C1 0.033(6) 0.019(5) 0.031(5) 0.007(4) -0.006(4) -0.007(4)
C2 0.035(6) 0.023(5) 0.033(5) 0.011(4) -0.010(4) -0.007(4)
C3 0.033(6) 0.034(6) 0.040(6) 0.002(5) -0.005(4) -0.005(5)
C4 0.040(7) 0.029(6) 0.056(7) 0.011(5) -0.025(5) -0.012(5)
C5 0.056(8) 0.017(5) 0.038(6) 0.001(4) -0.020(5) -0.008(5)
C6 0.042(6) 0.017(5) 0.036(5) 0.010(4) -0.010(4) -0.002(5)
C7 0.019(5) 0.028(5) 0.034(5) 0.005(4) -0.002(4) -0.001(4)
C8 0.015(5) 0.028(5) 0.038(5) 0.012(4) -0.003(4) -0.002(4)
C9 0.017(5) 0.044(6) 0.029(5) 0.009(4) 0.000(4) 0.003(4)
C10 0.021(5) 0.036(6) 0.037(6) 0.003(5) 0.004(4) -0.005(4)
C11 0.021(5) 0.026(5) 0.037(5) 0.004(4) -0.002(4) -0.004(4)
C12 0.013(5) 0.033(5) 0.031(5) 0.006(4) -0.002(4) -0.002(4)
C13 0.025(5) 0.040(6) 0.039(6) 0.017(5) 0.003(4) -0.002(5)
C14 0.039(7) 0.031(6) 0.050(7) -0.002(5) 0.002(5) 0.003(5)
C15 0.049(7) 0.028(6) 0.037(6) 0.006(5) 0.003(5) -0.001(5)
C16 0.044(7) 0.022(5) 0.024(5) 0.000(4) -0.008(4) -0.006(5)
C17 0.041(6) 0.025(5) 0.024(5) -0.001(4) -0.010(4) -0.012(5)
C18 0.033(6) 0.027(6) 0.043(6) -0.005(5) -0.014(5) 0.003(5)
C19 0.054(8) 0.035(6) 0.027(5) -0.006(5) -0.008(5) -0.003(6)
C20 0.056(8) 0.045(7) 0.025(5) 0.002(5) -0.002(5) -0.005(6)
C21 0.062(8) 0.023(5) 0.028(5) -0.004(4) -0.013(5) -0.004(5)
C22 0.043(7) 0.026(6) 0.036(6) 0.005(4) -0.005(5) -0.005(5)
C23 0.068(9) 0.052(8) 0.038(7) -0.005(6) -0.001(6) 0.008(7)
C24 0.055(8) 0.044(7) 0.040(6) 0.014(6) -0.001(6) 0.004(6)
C25 0.025(5) 0.022(5) 0.026(5) 0.001(4) -0.001(4) 0.000(4)
C26 0.023(5) 0.025(5) 0.028(5) 0.004(4) -0.003(4) 0.004(4)
C27 0.035(6) 0.038(6) 0.029(5) -0.001(4) 0.003(4) 0.009(5)
C28 0.028(6) 0.035(6) 0.036(6) -0.006(5) -0.006(4) 0.010(5)
C29 0.036(6) 0.024(5) 0.032(5) 0.002(4) -0.009(4) 0.000(5)
C30 0.028(5) 0.023(5) 0.029(5) 0.004(4) -0.002(4) 0.001(4)
C31 0.015(8) 0.016(11) 0.044(8) 0.000(8) 0.012(6) 0.003(8)
C32 0.023(9) 0.034(14) 0.037(8) -0.003(8) 0.010(7) 0.010(9)
C33 0.024(10) 0.037(12) 0.040(9) 0.009(9) 0.016(8) 0.009(9)
C34 0.021(9) 0.032(11) 0.047(10) 0.012(9) 0.011(7) 0.004(8)
C35 0.026(7) 0.031(12) 0.039(9) 0.009(8) 0.007(7) -0.001(8)
C36 0.027(7) 0.023(12) 0.041(8) 0.010(8) 0.016(6) 0.004(8)
C31' 0.023(8) 0.015(11) 0.035(8) 0.002(7) 0.008(6) -0.008(8)
C32' 0.026(9) 0.023(12) 0.030(8) 0.006(7) 0.009(7) 0.010(8)
C35' 0.025(7) 0.041(13) 0.049(11) 0.013(10) 0.011(8) -0.008(9)
C34' 0.015(9) 0.043(12) 0.047(11) 0.012(10) 0.010(8) -0.002(9)
C33' 0.030(10) 0.044(13) 0.038(10) 0.006(9) 0.014(8) 0.013(9)
C36' 0.026(8) 0.031(13) 0.038(9) 0.016(9) 0.015(7) -0.005(8)

loop_
_atom_type_symbol
_atom_type_description
_atom_type_scat_dispersion_real
_atom_type_scat_dispersion_imag
_atom_type_scat_source
C C 0.0033 0.0016 'International Tables Vol C Tables 4.2.6.8 and 6.1.1.4'
H H 0.0000 0.0000 'International Tables Vol C Tables 4.2.6.8 and 6.1.1.4'
Bi Bi -4.1077 10.2566 'International Tables Vol C Tables 4.2.6.8 and 6.1.1.4'
Te Te -0.5308 1.6751 'International Tables Vol C Tables 4.2.6.8 and 6.1.1.4'

loop_
_geom_angle_atom_site_label_1
_geom_angle_atom_site_label_2
_geom_angle_atom_site_label_3
_geom_angle
_geom_angle_site_symmetry_1
_geom_angle_site_symmetry_3
_geom_angle_publ_flag
C1 Bi1 Te2 104.7(3) . . ?
C1 Bi1 Te1 103.3(2) . . ?
Te2 Bi1 Te1 96.30(3) . . ?
C25 Te1 Bi1 91.5(2) . . ?
C31' Te2 Bi1 85.0(9) . . ?
C31 Te2 Bi1 86.7(8) . . ?
C2 C1 C6 119.7(9) . . ?
C2 C1 Bi1 127.9(7) . . ?
C6 C1 Bi1 112.3(8) . . ?
C3 C2 C1 119.1(10) . . ?
C3 C2 C7 117.0(10) . . ?
C1 C2 C7 123.9(9) . . ?
C4 C3 C2 120.6(11) . . ?
C5 C4 C3 120.3(10) . . ?
C4 C5 C6 120.6(10) . . ?
C5 C6 C1 119.5(11) . . ?
C5 C6 C16 120.8(10) . . ?
C1 C6 C16 119.7(9) . . ?
C12 C7 C8 119.4(9) . . ?
C12 C7 C2 119.3(9) . . ?
C8 C7 C2 121.2(9) . . ?
C9 C8 C7 119.2(9) . . ?
C9 C8 C13 119.8(9) . . ?
C7 C8 C13 121.0(9) . . ?
C10 C9 C8 121.6(9) . . ?
C11 C10 C9 118.1(10) . . ?
C11 C10 C14 120.0(10) . . ?
C9 C10 C14 121.8(9) . . ?
C12 C11 C10 121.7(10) . . ?
C11 C12 C7 120.0(9) . . ?
C11 C12 C15 119.7(9) . . ?
C7 C12 C15 120.3(9) . . ?
C21 C16 C17 120.4(11) . . ?
C21 C16 C6 120.0(9) . . ?
C17 C16 C6 119.7(10) . . ?
C16 C17 C18 117.9(11) . . ?
C16 C17 C22 121.0(11) . . ?
C18 C17 C22 121.1(10) . . ?
C19 C18 C17 122.6(11) . . ?
C18 C19 C20 118.0(12) . . ?
C18 C19 C23 120.8(11) . . ?
C20 C19 C23 121.2(12) . . ?
C19 C20 C21 121.9(12) . . ?
C16 C21 C20 119.1(10) . . ?
C16 C21 C24 122.8(12) . . ?
C20 C21 C24 118.1(12) . . ?
C30 C25 C26 119.5(9) . . ?
C30 C25 Te1 118.6(7) . . ?
C26 C25 Te1 121.8(7) . . ?
C27 C26 C25 119.8(10) . . ?
C28 C27 C26 119.8(11) . . ?
C29 C28 C27 120.9(10) . . ?
C28 C29 C30 120.1(10) . . ?
C25 C30 C29 119.8(10) . . ?
C32 C31 C36 120.2(10) . . ?
C32 C31 Te2 122.5(12) . . ?
C36 C31 Te2 117.2(12) . . ?
C31 C32 C33 119.9(9) . . ?
C34 C33 C32 119.7(9) . . ?
C35 C34 C33 120.1(10) . . ?
C34 C35 C36 120.1(9) . . ?
C31 C36 C35 119.7(9) . . ?
C36' C31' C32' 120.2(10) . . ?
C36' C31' Te2 122.4(13) . . ?
C32' C31' Te2 117.4(13) . . ?
C31' C32' C33' 119.8(10) . . ?
C34' C35' C36' 119.8(10) . . ?
C33' C34' C35' 119.9(10) . . ?
C32' C33' C34' 120.3(10) . . ?
C31' C36' C35' 120.0(9) . . ?

loop_
_geom_bond_atom_site_label_1
_geom_bond_atom_site_label_2
_geom_bond_distance
_geom_bond_site_symmetry_2
_geom_bond_publ_flag
Bi1 C1 2.279(10) . ?
Bi1 Te2 2.8579(9) . ?
Bi1 Te1 2.8608(9) . ?
Te1 C25 2.117(10) . ?
Te2 C31' 2.047(19) . ?
Te2 C31 2.213(19) . ?
C1 C2 1.404(16) . ?
C1 C6 1.407(14) . ?
C2 C3 1.402(14) . ?
C2 C7 1.487(14) . ?
C3 C4 1.382(16) . ?
C4 C5 1.376(18) . ?
C5 C6 1.395(15) . ?
C6 C16 1.491(16) . ?
C7 C12 1.392(14) . ?
C7 C8 1.406(13) . ?
C8 C9 1.394(15) . ?
C8 C13 1.515(14) . ?
C9 C10 1.390(15) . ?
C10 C11 1.386(14) . ?
C10 C14 1.497(15) . ?
C11 C12 1.383(14) . ?
C12 C15 1.526(13) . ?
C16 C21 1.378(16) . ?
C16 C17 1.411(14) . ?
C17 C18 1.416(16) . ?
C17 C22 1.494(15) . ?
C18 C19 1.362(17) . ?
C19 C20 1.391(16) . ?
C19 C23 1.510(18) . ?
C20 C21 1.406(17) . ?
C21 C24 1.514(15) . ?
C25 C30 1.381(13) . ?
C25 C26 1.401(14) . ?
C26 C27 1.388(14) . ?
C27 C28 1.371(15) . ?
C28 C29 1.369(16) . ?
C29 C30 1.390(14) . ?
C31 C32 1.382(12) . ?
C31 C36 1.387(12) . ?
C32 C33 1.393(12) . ?
C33 C34 1.386(12) . ?
C34 C35 1.383(12) . ?
C35 C36 1.388(12) . ?
C31' C36' 1.382(12) . ?
C31' C32' 1.384(12) . ?
C32' C33' 1.385(12) . ?
C35' C34' 1.387(12) . ?
C35' C36' 1.391(12) . ?
C34' C33' 1.385(12) . ?
